data_8100463
loop_
_publ_author_name
'Xu, Feng-Ying'
'Zhang, Fu-Shi'
'Wang, Ru-Ji'
'Pu, Shou-Zhi'
'Zhou, Xin-Hong'
'Sun, Fan'
'Yuan, Peng'

_publ_section_title
;
Crystal structure of 2-dimethoxy-phosphinyl-1,3-benzodithiole, 
(C~6~H~4~S~2~CH)PO(OCH~3~)~2~
;
_journal_issue 4
_journal_name_full 'Zeitschrift f\"ur Kristallographie - New Crystal Structures'
_journal_page_first 535
_journal_page_last 536
_journal_volume 218
_journal_year 2003
_chemical_formula_iupac 'C9 H11 O3 P S2'
_chemical_formula_structural '(C6 H4 S2 CH) P O (O C H3)2'
_chemical_formula_sum 'C9 H11 O3 P S2'
_chemical_formula_weight 262.27
_space_group_IT_number 14
_symmetry_cell_setting monoclinic
_symmetry_space_group_name_Hall '-P 2yn'
_symmetry_space_group_name_H-M 'P 1 21/n 1'
_cell_angle_alpha 90.00
_cell_angle_beta 108.970(2)
_cell_angle_gamma 90.00
_cell_formula_units_Z 4
_cell_length_a 9.791(3)
_cell_length_b 10.943(2)
_cell_length_c 11.619(3)
_cell_measurement_temperature 293(2)
_cell_volume 1177.3(5)
_diffrn_ambient_temperature 293(2)
_exptl_crystal_density_diffrn 1.480
_cod_original_sg_symbol_H-M 'P 21/n'
_cod_database_code 8100463

loop_
_symmetry_equiv_pos_as_xyz
'x, y, z'
'-x+1/2, y+1/2, -z+1/2'
'-x, -y, -z'
'x-1/2, -y-1/2, z-1/2'

loop_
_atom_site_label
_atom_site_type_symbol
_atom_site_fract_x
_atom_site_fract_y
_atom_site_fract_z
_atom_site_U_iso_or_equiv
_atom_site_adp_type
_atom_site_occupancy
_atom_site_symmetry_multiplicity
_atom_site_Wyckoff_symbol
_atom_site_calc_flag
_atom_site_refinement_flags
_atom_site_disorder_assembly
_atom_site_disorder_group
S1 S 0.09582(7) 0.95351(6) 0.90399(6) 0.04948(19) Uani 1 4 e d . . .
S2 S -0.01102(8) 0.93930(7) 0.63803(6) 0.0605(2) Uani 1 4 e d . . .
P1 P 0.29138(8) 0.85965(6) 0.77212(7) 0.0533(2) Uani 1 4 e d . . .
O1 O 0.2540(2) 0.73120(16) 0.7751(2) 0.0721(6) Uani 1 4 e d . . .
O2 O 0.3361(2) 0.88764(19) 0.6565(2) 0.0741(6) Uani 1 4 e d . . .
O3 O 0.4154(2) 0.90916(18) 0.88507(19) 0.0680(6) Uani 1 4 e d . . .
C1 C 0.1482(3) 0.9662(2) 0.7684(2) 0.0474(6) Uani 1 4 e d . . .
H1A H 0.1826 1.0495 0.7635 0.057 Uiso 1 4 e calc R . .
C2 C -0.0385(3) 0.8432(2) 0.8413(2) 0.0453(6) Uani 1 4 e d . . .
C3 C -0.0891(3) 0.8361(2) 0.7150(2) 0.0509(6) Uani 1 4 e d . . .
C4 C -0.1975(3) 0.7552(3) 0.6565(3) 0.0680(8) Uani 1 4 e d . . .
H4A H -0.2320 0.7504 0.5693 0.082 Uiso 1 4 e d R . .
C5 C -0.2563(3) 0.6817(3) 0.7254(3) 0.0734(9) Uani 1 4 e d . . .
H5A H -0.3317 0.6249 0.6859 0.088 Uiso 1 4 e d R . .
C6 C -0.2062(3) 0.6884(3) 0.8505(3) 0.0641(8) Uani 1 4 e d . . .
H6A H -0.2482 0.6372 0.8972 0.077 Uiso 1 4 e d R . .
C7 C -0.0967(3) 0.7684(2) 0.9096(2) 0.0528(6) Uani 1 4 e d . . .
H7A H -0.0615 0.7725 0.9969 0.063 Uiso 1 4 e d R . .
C8 C 0.4139(5) 0.9950(3) 0.6445(4) 0.1006(13) Uani 1 4 e d . . .
H8A H 0.4305 0.9942 0.5675 0.121 Uiso 1 4 e d R . .
H8B H 0.3581 1.0658 0.6493 0.121 Uiso 1 4 e d R . .
H8C H 0.5048 0.9975 0.7090 0.121 Uiso 1 4 e d R . .
C9 C 0.5377(4) 0.8401(4) 0.9503(4) 0.1131(16) Uani 1 4 e d . . .
H9A H 0.5995 0.8881 1.0158 0.136 Uiso 1 4 e d R . .
H9B H 0.5078 0.7680 0.9826 0.136 Uiso 1 4 e d R . .
H9C H 0.5894 0.8170 0.8961 0.136 Uiso 1 4 e d R . .

loop_
_atom_site_aniso_label
_atom_site_aniso_U_11
_atom_site_aniso_U_22
_atom_site_aniso_U_33
_atom_site_aniso_U_23
_atom_site_aniso_U_13
_atom_site_aniso_U_12
S1 0.0547(4) 0.0445(4) 0.0531(4) -0.0061(3) 0.0229(3) -0.0045(3)
S2 0.0661(5) 0.0635(5) 0.0524(4) 0.0150(3) 0.0201(3) -0.0002(4)
P1 0.0554(4) 0.0363(4) 0.0754(5) -0.0091(3) 0.0313(4) -0.0028(3)
O1 0.0728(13) 0.0345(10) 0.1163(18) -0.0067(11) 0.0406(13) 0.0014(9)
O2 0.0877(15) 0.0653(13) 0.0905(15) -0.0235(12) 0.0580(13) -0.0172(11)
O3 0.0547(11) 0.0556(12) 0.0887(15) -0.0090(11) 0.0162(11) 0.0034(9)
C1 0.0555(15) 0.0341(12) 0.0593(15) 0.0010(11) 0.0280(12) -0.0027(11)
C2 0.0455(13) 0.0412(13) 0.0515(14) -0.0001(11) 0.0189(11) 0.0018(11)
C3 0.0488(14) 0.0524(15) 0.0517(14) 0.0050(12) 0.0166(12) -0.0011(12)
C4 0.0605(17) 0.081(2) 0.0568(16) -0.0039(16) 0.0106(14) -0.0136(16)
C5 0.0598(18) 0.075(2) 0.084(2) -0.0106(18) 0.0213(16) -0.0236(16)
C6 0.0638(17) 0.0574(17) 0.081(2) 0.0027(15) 0.0374(16) -0.0104(14)
C7 0.0553(15) 0.0517(15) 0.0567(15) 0.0029(12) 0.0254(13) 0.0000(12)
C8 0.137(4) 0.081(2) 0.118(3) -0.017(2) 0.088(3) -0.028(2)
C9 0.073(2) 0.088(3) 0.154(4) -0.024(3) 0.003(2) 0.021(2)

loop_
_geom_bond_atom_site_label_1
_geom_bond_atom_site_label_2
_geom_bond_distance
_geom_bond_site_symmetry_2
_geom_bond_publ_flag
S1 C2 1.759(3) . yes
S1 C1 1.814(2) . yes
S2 C3 1.762(3) . yes
S2 C1 1.810(3) . yes
P1 O1 1.456(2) . yes
P1 O3 1.566(2) . yes
P1 O2 1.573(2) . yes
P1 C1 1.813(3) . yes
O2 C8 1.432(4) . no
O3 C9 1.411(4) . no
C1 H1A 0.9800 . no
C2 C7 1.385(3) . no
C2 C3 1.391(3) . no
C3 C4 1.379(4) . no
C4 C5 1.385(4) . no
C4 H4A 0.9601 . no
C5 C6 1.377(4) . no
C5 H5A 0.9600 . no
C6 C7 1.382(4) . no
C6 H6A 0.9601 . no
C7 H7A 0.9600 . no
C8 H8A 0.9600 . no
C8 H8B 0.9600 . no
C8 H8C 0.9600 . no
C9 H9A 0.9600 . no
C9 H9B 0.9600 . no
C9 H9C 0.9601 . no

loop_
_cod_related_entry_id
_cod_related_entry_database
_cod_related_entry_code
1 ChemSpider 355144
